data_4031903
loop_
_publ_author_name
'Bentley, Keith W.'
'Joyce, Leo A.'
'Sherer, Edward C.'
'Sheng, Huaming'
'Wolf, Christian'
'Welch, Christopher J.'

_publ_section_title
;
 Antenna Biphenols: Development of Extended Wavelength Chiroptical
 Reporters.
;
_journal_issue 3
_journal_name_full 'The Journal of organic chemistry'
_journal_page_first 1185
_journal_page_last 1191
_journal_paper_doi 10.1021/acs.joc.5b02716
_journal_volume 81
_journal_year 2016
_chemical_formula_sum 'C16 H14 Br4 O4'
_chemical_formula_weight 589.91
_space_group_crystal_system triclinic
_space_group_IT_number 2
_space_group_name_Hall '-P 1'
_space_group_name_H-M_alt 'P -1'
_symmetry_space_group_name_Hall '-P 1'
_symmetry_space_group_name_H-M 'P -1'
_atom_sites_solution_hydrogens geom
_audit_creation_method SHELXL-2014/7
_cell_angle_alpha 67.4250(10)
_cell_angle_beta 86.1630(10)
_cell_angle_gamma 69.1440(10)
_cell_formula_units_Z 2
_cell_length_a 8.5230(2)
_cell_length_b 10.0979(3)
_cell_length_c 12.3744(3)
_cell_measurement_temperature 296(2)
_cell_volume 915.95(4)
_computing_structure_refinement 'SHELXL-2014/7 (Sheldrick, 2014)'
_diffrn_ambient_temperature 296(2)
_diffrn_measured_fraction_theta_full 0.990
_diffrn_measured_fraction_theta_max 0.990
_diffrn_radiation_type MoK\a
_diffrn_radiation_wavelength 0.71073
_diffrn_reflns_av_R_equivalents 0.0189
_diffrn_reflns_av_unetI/netI 0.0231
_diffrn_reflns_laue_measured_fraction_full 0.990
_diffrn_reflns_laue_measured_fraction_max 0.990
_diffrn_reflns_limit_h_max 11
_diffrn_reflns_limit_h_min -11
_diffrn_reflns_limit_k_max 13
_diffrn_reflns_limit_k_min -13
_diffrn_reflns_limit_l_max 16
_diffrn_reflns_limit_l_min -16
_diffrn_reflns_number 11000
_diffrn_reflns_point_group_measured_fraction_full 0.990
_diffrn_reflns_point_group_measured_fraction_max 0.990
_diffrn_reflns_theta_full 28.373
_diffrn_reflns_theta_max 28.373
_diffrn_reflns_theta_min 1.788
_exptl_absorpt_coefficient_mu 8.805
_exptl_crystal_density_diffrn 2.139
_exptl_crystal_F_000 564
_refine_diff_density_max 0.916
_refine_diff_density_min -0.718
_refine_diff_density_rms 0.076
_refine_ls_extinction_method none
_refine_ls_goodness_of_fit_ref 1.015
_refine_ls_hydrogen_treatment constr
_refine_ls_matrix_type full
_refine_ls_number_parameters 219
_refine_ls_number_reflns 4549
_refine_ls_number_restraints 0
_refine_ls_restrained_S_all 1.015
_refine_ls_R_factor_all 0.0208
_refine_ls_R_factor_gt 0.0178
_refine_ls_shift/su_max 0.009
_refine_ls_shift/su_mean 0.001
_refine_ls_structure_factor_coef Fsqd
_refine_ls_weighting_details 'w=1/[\s^2^(Fo^2^)+(0.0180P)^2^+0.6246P] where P=(Fo^2^+2Fc^2^)/3'
_refine_ls_weighting_scheme calc
_refine_ls_wR_factor_gt 0.0433
_refine_ls_wR_factor_ref 0.0442
_reflns_Friedel_coverage 0.000
_reflns_number_gt 4158
_reflns_number_total 4549
_reflns_threshold_expression 'I > 2\s(I)'
_cod_data_source_file jo5b02716_si_004.cif
_cod_data_source_block G:\TETRAB~1\pn1
_cod_database_code 4031903
_shelx_shelxl_version_number 2014/7
_shelx_space_group_comment
;
The symmetry employed for this shelxl refinement is uniquely defined
by the following loop, which should always be used as a source of
symmetry information in preference to the above space-group names.
They are only intended as comments.
;

loop_
_space_group_symop_operation_xyz
'x, y, z'
'-x, -y, -z'

loop_
_atom_site_label
_atom_site_type_symbol
_atom_site_fract_x
_atom_site_fract_y
_atom_site_fract_z
_atom_site_U_iso_or_equiv
_atom_site_adp_type
_atom_site_occupancy
_atom_site_site_symmetry_order
_atom_site_calc_flag
_atom_site_refinement_flags_posn
_atom_site_refinement_flags_adp
Br1 Br 0.03706(2) 0.60280(2) 0.23356(2) 0.01785(5) Uani 1 1 d . .
Br2 Br 1.11773(2) 0.16660(2) 0.10926(2) 0.01999(5) Uani 1 1 d . .
Br3 Br 0.33160(2) 0.99583(2) -0.09143(2) 0.01732(5) Uani 1 1 d . .
Br4 Br 0.97247(2) 0.20808(2) 0.54966(2) 0.02322(5) Uani 1 1 d . .
O1 O 0.64815(15) 0.46010(13) 0.40910(10) 0.0139(2) Uani 1 1 d . .
O2 O 0.63683(16) 0.71536(14) 0.33805(11) 0.0183(3) Uani 1 1 d . .
O3 O 0.40827(15) 0.38671(13) 0.30114(10) 0.0133(2) Uani 1 1 d . .
C6 C 0.2330(2) 0.64030(19) 0.17194(15) 0.0130(3) Uani 1 1 d . .
O7 O 0.43843(16) 0.13760(14) 0.33778(12) 0.0205(3) Uani 1 1 d . .
C8 C 0.6923(2) 0.5736(2) 0.43156(15) 0.0164(3) Uani 1 1 d . .
H8A H 0.6426 0.5849 0.5018 0.020 Uiso 1 1 calc R U
H8B H 0.8137 0.5382 0.4455 0.020 Uiso 1 1 calc R U
C9 C 0.9087(2) 0.27627(19) 0.38831(15) 0.0152(3) Uani 1 1 d . .
C10 C 0.9688(2) 0.25747(19) 0.20339(16) 0.0152(3) Uani 1 1 d . .
C12 C 0.5357(2) 0.55826(18) 0.17011(14) 0.0118(3) Uani 1 1 d . .
C13 C 0.3588(2) 0.80682(18) 0.03569(14) 0.0136(3) Uani 1 1 d . .
C14 C 0.7051(2) 0.43988(18) 0.22167(15) 0.0125(3) Uani 1 1 d . .
C15 C 0.5189(2) 0.69801(19) 0.07864(15) 0.0137(3) Uani 1 1 d . .
H15 H 0.6138 0.7182 0.0467 0.016 Uiso 1 1 calc R U
C18 C 1.0179(2) 0.20730(19) 0.32107(16) 0.0159(3) Uani 1 1 d . .
H18 H 1.1210 0.1297 0.3540 0.019 Uiso 1 1 calc R U
C20 C 0.3914(2) 0.52747(18) 0.21503(14) 0.0121(3) Uani 1 1 d . .
C21 C 0.6126(2) 0.0627(2) 0.38100(17) 0.0203(4) Uani 1 1 d . .
H21A H 0.6817 0.0676 0.3161 0.030 Uiso 1 1 calc R U
H21B H 0.6336 -0.0429 0.4307 0.030 Uiso 1 1 calc R U
H21C H 0.6391 0.1131 0.4252 0.030 Uiso 1 1 calc R U
C22 C 0.7543(2) 0.39401(18) 0.34012(15) 0.0127(3) Uani 1 1 d . .
C23 C 0.8142(2) 0.37211(19) 0.15261(15) 0.0147(3) Uani 1 1 d . .
H23 H 0.7837 0.4033 0.0734 0.018 Uiso 1 1 calc R U
C24 C 0.2150(2) 0.78123(18) 0.08322(15) 0.0139(3) Uani 1 1 d . .
H24 H 0.1090 0.8569 0.0562 0.017 Uiso 1 1 calc R U
C26 C 0.4043(2) 0.28027(19) 0.24994(16) 0.0173(3) Uani 1 1 d . .
H26A H 0.2941 0.3149 0.2103 0.021 Uiso 1 1 calc R U
H26B H 0.4875 0.2756 0.1927 0.021 Uiso 1 1 calc R U
C1 C 0.4581(2) 0.7935(2) 0.33263(17) 0.0197(4) Uani 1 1 d . .
H1A H 0.4004 0.7353 0.3178 0.029 Uiso 1 1 calc R U
H1B H 0.4262 0.8935 0.2705 0.029 Uiso 1 1 calc R U
H1C H 0.4285 0.8038 0.4060 0.029 Uiso 1 1 calc R U

loop_
_atom_site_aniso_label
_atom_site_aniso_U_11
_atom_site_aniso_U_22
_atom_site_aniso_U_33
_atom_site_aniso_U_23
_atom_site_aniso_U_13
_atom_site_aniso_U_12
Br1 0.01100(8) 0.01823(8) 0.02211(9) -0.00508(7) 0.00244(6) -0.00587(6)
Br2 0.01254(9) 0.02531(9) 0.02602(10) -0.01786(8) 0.00226(7) -0.00264(7)
Br3 0.02075(9) 0.01165(8) 0.01489(8) -0.00170(6) 0.00096(6) -0.00419(6)
Br4 0.01717(9) 0.02682(10) 0.01511(9) -0.00420(7) -0.00325(7) 0.00058(7)
O1 0.0124(6) 0.0153(5) 0.0150(6) -0.0071(5) 0.0031(4) -0.0048(4)
O2 0.0166(6) 0.0172(6) 0.0216(6) -0.0072(5) 0.0050(5) -0.0075(5)
O3 0.0154(6) 0.0107(5) 0.0128(5) -0.0027(4) 0.0002(4) -0.0054(4)
C6 0.0101(8) 0.0157(7) 0.0158(8) -0.0077(6) 0.0016(6) -0.0058(6)
O7 0.0164(6) 0.0120(6) 0.0286(7) -0.0027(5) -0.0029(5) -0.0049(5)
C8 0.0167(8) 0.0184(8) 0.0160(8) -0.0085(7) 0.0010(6) -0.0064(7)
C9 0.0148(8) 0.0160(8) 0.0142(8) -0.0047(6) -0.0008(6) -0.0057(6)
C10 0.0121(8) 0.0147(7) 0.0215(8) -0.0105(7) 0.0040(6) -0.0044(6)
C12 0.0106(7) 0.0122(7) 0.0135(7) -0.0072(6) 0.0000(6) -0.0028(6)
C13 0.0175(8) 0.0104(7) 0.0123(7) -0.0036(6) 0.0001(6) -0.0050(6)
C14 0.0100(7) 0.0105(7) 0.0164(8) -0.0046(6) 0.0000(6) -0.0035(6)
C15 0.0128(8) 0.0147(7) 0.0145(8) -0.0066(6) 0.0026(6) -0.0052(6)
C18 0.0106(8) 0.0139(7) 0.0220(9) -0.0073(7) -0.0001(6) -0.0024(6)
C20 0.0122(8) 0.0121(7) 0.0123(7) -0.0047(6) 0.0001(6) -0.0046(6)
C21 0.0164(9) 0.0170(8) 0.0222(9) -0.0056(7) -0.0030(7) -0.0015(7)
C22 0.0109(8) 0.0128(7) 0.0162(8) -0.0068(6) 0.0031(6) -0.0054(6)
C23 0.0129(8) 0.0169(8) 0.0160(8) -0.0077(7) 0.0009(6) -0.0057(6)
C24 0.0129(8) 0.0119(7) 0.0161(8) -0.0065(6) -0.0019(6) -0.0020(6)
C26 0.0197(9) 0.0119(7) 0.0202(9) -0.0046(7) -0.0028(7) -0.0063(6)
C1 0.0189(9) 0.0148(8) 0.0234(9) -0.0078(7) 0.0029(7) -0.0036(7)

loop_
_atom_type_symbol
_atom_type_description
_atom_type_scat_dispersion_real
_atom_type_scat_dispersion_imag
_atom_type_scat_source
C C 0.0033 0.0016 'International Tables Vol C Tables 4.2.6.8 and 6.1.1.4'
H H 0.0000 0.0000 'International Tables Vol C Tables 4.2.6.8 and 6.1.1.4'
O O 0.0106 0.0060 'International Tables Vol C Tables 4.2.6.8 and 6.1.1.4'
Br Br -0.2901 2.4595 'International Tables Vol C Tables 4.2.6.8 and 6.1.1.4'

loop_
_geom_angle_atom_site_label_1
_geom_angle_atom_site_label_2
_geom_angle_atom_site_label_3
_geom_angle
C22 O1 C8 114.68(13)
C8 O2 C1 112.09(13)
C20 O3 C26 110.75(12)
C24 C6 C20 121.24(15)
C24 C6 Br1 118.60(12)
C20 C6 Br1 120.16(12)
C26 O7 C21 113.04(14)
O2 C8 O1 111.74(14)
C18 C9 C22 121.83(16)
C18 C9 Br4 118.66(13)
C22 C9 Br4 119.51(13)
C18 C10 C23 121.95(16)
C18 C10 Br2 118.67(13)
C23 C10 Br2 119.38(13)
C15 C12 C20 119.74(15)
C15 C12 C14 121.23(15)
C20 C12 C14 119.03(14)
C24 C13 C15 121.64(15)
C24 C13 Br3 118.06(12)
C15 C13 Br3 120.29(13)
C23 C14 C22 119.61(15)
C23 C14 C12 120.20(15)
C22 C14 C12 120.18(15)
C13 C15 C12 119.31(15)
C9 C18 C10 117.98(16)
O3 C20 C6 120.98(15)
O3 C20 C12 119.56(14)
C6 C20 C12 119.45(15)
O1 C22 C9 120.56(15)
O1 C22 C14 120.20(15)
C9 C22 C14 119.18(15)
C10 C23 C14 119.39(16)
C13 C24 C6 118.49(15)
O7 C26 O3 108.83(14)

loop_
_geom_bond_atom_site_label_1
_geom_bond_atom_site_label_2
_geom_bond_distance
Br1 C6 1.8900(16)
Br2 C10 1.8983(17)
Br3 C13 1.8973(16)
Br4 C9 1.8920(17)
O1 C22 1.377(2)
O1 C8 1.448(2)
O2 C8 1.390(2)
O2 C1 1.437(2)
O3 C20 1.3742(19)
O3 C26 1.452(2)
C6 C24 1.386(2)
C6 C20 1.393(2)
O7 C26 1.372(2)
O7 C21 1.435(2)
C9 C18 1.387(2)
C9 C22 1.395(2)
C10 C18 1.384(3)
C10 C23 1.392(2)
C12 C15 1.394(2)
C12 C20 1.402(2)
C12 C14 1.493(2)
C13 C24 1.388(2)
C13 C15 1.390(2)
C14 C23 1.397(2)
C14 C22 1.401(2)
